data_1537199
loop_
_publ_author_name
'Rowe, J.M.'
'Rush, J.J.'
'Susman, S.'

_publ_section_title
;
 Neutron powder diffraction study of phase transitions and structures of
 (K C N)x (K Br)1-x mixed crystals
;
_journal_name_full 'Physical Review, Serie 3. B - Condensed Matter (18,1978-)'
_journal_page_first 3506
_journal_page_last 3511
_journal_volume 28
_journal_year 1983
_chemical_formula_sum 'C0.95 K'
_chemical_name_systematic '(K C N)0.95 (K Br)0.05'
_space_group_IT_number 9
_symmetry_space_group_name_Hall 'C -2yc'
_symmetry_space_group_name_H-M 'C 1 c 1'
_cell_angle_alpha 90
_cell_angle_beta 130.1
_cell_angle_gamma 90
_cell_formula_units_Z 4
_cell_length_a 8.04
_cell_length_b 4.34
_cell_length_c 10.34
_cell_volume 275.984
_citation_journal_id_ASTM PRBMDO
_cod_data_source_file Rowe_PRBMDO_1983_697.cif
_cod_data_source_block C0.95K1
_cod_original_cell_volume 275.9835
_cod_original_formula_sum 'C0.95 K1'
_cod_database_code 1537199

loop_
_symmetry_equiv_pos_as_xyz
x,y,z
x,-y,z+1/2
x+1/2,y+1/2,z
x+1/2,-y+1/2,z+1/2

loop_
_atom_site_label
_atom_site_type_symbol
_atom_site_fract_x
_atom_site_fract_y
_atom_site_fract_z
_atom_site_occupancy
_atom_site_U_iso_or_equiv
C1 C+2 0.5 0 0.25 0.95 0.0
K1 K+1 0 0 0 1 0.0
